data_4035138
loop_
_publ_author_name
'Chai, Yonghai'
'Zhou, JinJin'
'Wu, Yanbin'
'Feng, Yingle'
'Wang, Panru'
'Chen, Yange'
'Wang, Xinying'
'Zhao, Beibei'
'Zhang, Qi'

_publ_section_title
;
 Organo-Catalyzed Regio- and Geometry-Specific Construction of
 \b-Hydroxyl-\a-vinyl Carboxylic Esters: Substrate Scope, Mechanistic
 Insights, and Applications.
;
_journal_issue 17
_journal_name_full 'The Journal of organic chemistry'
_journal_page_first 10476
_journal_page_last 10486
_journal_paper_doi 10.1021/acs.joc.8b01510
_journal_volume 83
_journal_year 2018
_chemical_formula_moiety 'C19 H19 Br O3'
_chemical_formula_sum 'C19 H19 Br O3'
_chemical_formula_weight 375.25
_space_group_crystal_system monoclinic
_space_group_IT_number 14
_space_group_name_Hall '-P 2ybc'
_space_group_name_H-M_alt 'P 1 21/c 1'
_atom_sites_solution_hydrogens geom
_atom_sites_solution_primary iterative
_audit_creation_date 2015-05-04
_audit_creation_method
;
Olex2 1.2
(compiled 2015.01.26 svn.r3150 for OlexSys, GUI svn.r4998)
;
_cell_angle_alpha 90
_cell_angle_beta 104.562(2)
_cell_angle_gamma 90
_cell_formula_units_Z 4
_cell_length_a 17.1424(4)
_cell_length_b 5.80416(17)
_cell_length_c 17.8991(4)
_cell_measurement_reflns_used 4895
_cell_measurement_temperature 293(2)
_cell_measurement_theta_max 72.3690
_cell_measurement_theta_min 6.3040
_cell_volume 1723.70(8)
_computing_cell_refinement
;
CrysAlisPro, Agilent Technologies,
Version 1.171.36.32 (release 02-08-2013 CrysAlis171 .NET)
(compiled Aug  2 2013,16:46:58)
;
_computing_data_collection
;
CrysAlisPro, Agilent Technologies,
Version 1.171.36.32 (release 02-08-2013 CrysAlis171 .NET)
(compiled Aug  2 2013,16:46:58)
;
_computing_data_reduction
;
CrysAlisPro, Agilent Technologies,
Version 1.171.36.32 (release 02-08-2013 CrysAlis171 .NET)
(compiled Aug  2 2013,16:46:58)
;
_computing_molecular_graphics 'Olex2 (Dolomanov et al., 2009)'
_computing_publication_material 'Olex2 (Dolomanov et al., 2009)'
_computing_structure_refinement 'ShelXL (Sheldrick, 2008)'
_computing_structure_solution
;
Superflip (Palatinus & Chapuis, 2007;Palatinus & van der Lee, 2008;
Palatinus et al., 2012)
;
_diffrn_ambient_temperature 293(2)
_diffrn_detector_area_resol_mean 16.0356
_diffrn_measured_fraction_theta_full 0.999
_diffrn_measured_fraction_theta_max 0.988
_diffrn_measurement_details
;
#__ type_ start__ end____ width___ exp.time_
  1 omega   19.00   57.00   1.0000    1.0000
omega____ theta____ kappa____ phi______ frames
    -        0.0000   77.0000   60.0000 38

#__ type_ start__ end____ width___ exp.time_
  2 omega  -22.00    9.00   1.0000    1.0000
omega____ theta____ kappa____ phi______ frames
    -        0.0000   77.0000   60.0000 31

#__ type_ start__ end____ width___ exp.time_
  3 omega   13.00   66.00   1.0000    1.0000
omega____ theta____ kappa____ phi______ frames
    -        0.0000   57.0000  -30.0000 53

#__ type_ start__ end____ width___ exp.time_
  4 omega   54.00   92.00   1.0000    2.9400
omega____ theta____ kappa____ phi______ frames
    -       55.5397 -125.0000 -180.0000 38

#__ type_ start__ end____ width___ exp.time_
  5 omega  -10.00   81.00   1.0000    2.9400
omega____ theta____ kappa____ phi______ frames
    -       55.5397  -37.0000   60.0000 91

#__ type_ start__ end____ width___ exp.time_
  6 omega   31.00  122.00   1.0000    2.9400
omega____ theta____ kappa____ phi______ frames
    -       55.5397   37.0000 -120.0000 91

#__ type_ start__ end____ width___ exp.time_
  7 omega   34.00   74.00   1.0000    2.9400
omega____ theta____ kappa____ phi______ frames
    -       55.5397  -57.0000 -180.0000 40

#__ type_ start__ end____ width___ exp.time_
  8 omega   51.00  101.00   1.0000    2.9400
omega____ theta____ kappa____ phi______ frames
    -      111.0794 -111.0000 -120.0000 50

#__ type_ start__ end____ width___ exp.time_
  9 omega   47.00   73.00   1.0000    2.9400
omega____ theta____ kappa____ phi______ frames
    -      111.0794  -63.0000  120.0000 26

#__ type_ start__ end____ width___ exp.time_
 10 omega   96.00  133.00   1.0000    2.9400
omega____ theta____ kappa____ phi______ frames
    -      111.0794  -63.0000    0.0000 37

#__ type_ start__ end____ width___ exp.time_
 11 omega   38.00   93.00   1.0000    2.9400
omega____ theta____ kappa____ phi______ frames
    -      111.0794  -25.0000   90.0000 55

#__ type_ start__ end____ width___ exp.time_
 12 omega   61.00   87.00   1.0000    2.9400
omega____ theta____ kappa____ phi______ frames
    -      111.0794  -25.0000  120.0000 26

#__ type_ start__ end____ width___ exp.time_
 13 omega   39.00   85.00   1.0000    2.9400
omega____ theta____ kappa____ phi______ frames
    -      111.0794  -37.0000 -180.0000 46

#__ type_ start__ end____ width___ exp.time_
 14 omega   50.00  141.00   1.0000    2.9400
omega____ theta____ kappa____ phi______ frames
    -      111.0794  -77.0000 -120.0000 91

#__ type_ start__ end____ width___ exp.time_
 15 omega   41.00  166.00   1.0000    2.9400
omega____ theta____ kappa____ phi______ frames
    -      111.0794   12.0000  -60.0000 125

#__ type_ start__ end____ width___ exp.time_
 16 omega  -70.00  -10.00   1.0000    1.0000
omega____ theta____ kappa____ phi______ frames
    -        0.0000  145.0000 -172.0000 60

#__ type_ start__ end____ width___ exp.time_
 17 omega   -4.00   42.00   1.0000    1.0000
omega____ theta____ kappa____ phi______ frames
    -        0.0000  -99.0000 -150.0000 46

#__ type_ start__ end____ width___ exp.time_
 18 omega  -13.00   76.00   1.0000    2.9400
omega____ theta____ kappa____ phi______ frames
    -       55.5397  -57.0000  -30.0000 89

#__ type_ start__ end____ width___ exp.time_
 19 omega   25.00  126.00   1.0000    2.9400
omega____ theta____ kappa____ phi______ frames
    -       55.5397   77.0000  -60.0000 101

#__ type_ start__ end____ width___ exp.time_
 20 omega   34.00  124.00   1.0000    2.9400
omega____ theta____ kappa____ phi______ frames
    -       55.5397   57.0000   30.0000 90

#__ type_ start__ end____ width___ exp.time_
 21 omega   34.00  124.00   1.0000    2.9400
omega____ theta____ kappa____ phi______ frames
    -       55.5397   57.0000  120.0000 90

#__ type_ start__ end____ width___ exp.time_
 22 omega   85.00  178.00   1.0000    2.9400
omega____ theta____ kappa____ phi______ frames
    -      111.0794   37.0000   90.0000 93

#__ type_ start__ end____ width___ exp.time_
 23 omega   41.00  110.00   1.0000    2.9400
omega____ theta____ kappa____ phi______ frames
    -      111.0794  -77.0000   60.0000 69

#__ type_ start__ end____ width___ exp.time_
 24 omega   81.00  178.00   1.0000    2.9400
omega____ theta____ kappa____ phi______ frames
    -      111.0794   77.0000   30.0000 97

#__ type_ start__ end____ width___ exp.time_
 25 omega   39.00  116.00   1.0000    2.9400
omega____ theta____ kappa____ phi______ frames
    -      111.0794 -111.0000    0.0000 77

#__ type_ start__ end____ width___ exp.time_
 26 omega   85.00  178.00   1.0000    2.9400
omega____ theta____ kappa____ phi______ frames
    -      111.0794   37.0000    0.0000 93

#__ type_ start__ end____ width___ exp.time_
 27 omega   85.00  178.00   1.0000    2.9400
omega____ theta____ kappa____ phi______ frames
    -      111.0794   37.0000  150.0000 93

#__ type_ start__ end____ width___ exp.time_
 28 omega   41.00  105.00   1.0000    2.9400
omega____ theta____ kappa____ phi______ frames
    -      111.0794  -50.0000  -30.0000 64
;
_diffrn_measurement_device_type 'Xcalibur, Eos, Gemini'
_diffrn_measurement_method '\w scans'
_diffrn_orient_matrix_UB_11 -0.0502729000
_diffrn_orient_matrix_UB_12 0.0163872000
_diffrn_orient_matrix_UB_13 -0.0842803000
_diffrn_orient_matrix_UB_21 -0.0780773000
_diffrn_orient_matrix_UB_22 -0.0114062000
_diffrn_orient_matrix_UB_23 0.0276670000
_diffrn_orient_matrix_UB_31 -0.0002936000
_diffrn_orient_matrix_UB_32 0.2645971000
_diffrn_orient_matrix_UB_33 0.0063954000
_diffrn_radiation_monochromator graphite
_diffrn_radiation_type CuK\a
_diffrn_radiation_wavelength 1.54184
_diffrn_reflns_av_R_equivalents 0.0260
_diffrn_reflns_av_unetI/netI 0.0193
_diffrn_reflns_Laue_measured_fraction_full 0.999
_diffrn_reflns_Laue_measured_fraction_max 0.988
_diffrn_reflns_limit_h_max 20
_diffrn_reflns_limit_h_min -21
_diffrn_reflns_limit_k_max 7
_diffrn_reflns_limit_k_min -5
_diffrn_reflns_limit_l_max 21
_diffrn_reflns_limit_l_min -22
_diffrn_reflns_number 13419
_diffrn_reflns_point_group_measured_fraction_full 0.999
_diffrn_reflns_point_group_measured_fraction_max 0.988
_diffrn_reflns_theta_full 67.684
_diffrn_reflns_theta_max 72.335
_diffrn_reflns_theta_min 5.106
_diffrn_source 'Enhance (Cu) X-ray Source'
_exptl_absorpt_coefficient_mu 3.349
_exptl_absorpt_correction_T_max 1.00000
_exptl_absorpt_correction_T_min 0.31926
_exptl_absorpt_correction_type multi-scan
_exptl_absorpt_process_details
;
CrysAlisPro, Agilent Technologies,
Version 1.171.36.32 (release 02-08-2013 CrysAlis171 .NET)
(compiled Aug  2 2013,16:46:58)
Empirical absorption correction using spherical harmonics,
 implemented in SCALE3 ABSPACK scaling algorithm.
;
_exptl_crystal_colour
;
;
_exptl_crystal_density_diffrn 1.446
_exptl_crystal_description
;
;
_exptl_crystal_F_000 768
_refine_diff_density_max 0.508
_refine_diff_density_min -0.673
_refine_diff_density_rms 0.071
_refine_ls_extinction_method none
_refine_ls_goodness_of_fit_ref 1.040
_refine_ls_hydrogen_treatment constr
_refine_ls_matrix_type full
_refine_ls_number_parameters 210
_refine_ls_number_reflns 3368
_refine_ls_number_restraints 0
_refine_ls_restrained_S_all 1.040
_refine_ls_R_factor_all 0.0432
_refine_ls_R_factor_gt 0.0370
_refine_ls_shift/su_max 0.001
_refine_ls_shift/su_mean 0.000
_refine_ls_structure_factor_coef Fsqd
_refine_ls_weighting_details
;
 w=1/[\s^2^(Fo^2^)+(0.0583P)^2^+0.6372P]
 where P=(Fo^2^+2Fc^2^)/3
;
_refine_ls_weighting_scheme calc
_refine_ls_wR_factor_gt 0.1004
_refine_ls_wR_factor_ref 0.1059
_reflns_Friedel_coverage 0.000
_reflns_number_gt 2884
_reflns_number_total 3368
_reflns_threshold_expression 'I > 2\s(I)'
_cod_data_source_file jo8b01510_si_003.cif
_cod_data_source_block exp_11202
_cod_database_code 4035138
_shelxl_version_number 2013-2
_chemical_oxdiff_formula 'Br C O'
_shelx_space_group_comment
;
The symmetry employed for this shelxl refinement is uniquely defined
by the following loop, which should always be used as a source of
symmetry information in preference to the above space-group names.
They are only intended as comments.
;
_reflns_odcompleteness_completeness 99.85
_reflns_odcompleteness_iscentric 1
_reflns_odcompleteness_theta 66.97
_olex2_refinement_description
;
1. Fixed Uiso
 At 1.2 times of:
  All C(H) groups, All C(H,H) groups
 At 1.5 times of:
  All C(H,H,H) groups, All O(H) groups
2.a Ternary CH refined with riding coordinates:
 C9(H9), C10(H10)
2.b Secondary CH2 refined with riding coordinates:
 C18(H18A,H18B)
2.c Aromatic/amide H refined with riding coordinates:
 C8(H8), C7(H7), C1(H1), C5(H5), C16(H16), C4(H4), C2(H2), C12(H12), C15(H15),
 C3(H3A), C13(H13)
2.d Idealised Me refined as rotating group:
 C19(H19A,H19B,H19C)
2.e Idealised tetrahedral OH refined as rotating group:
 O3(H3)
;
_olex2_submission_special_instructions 'No special instructions were received'

loop_
_space_group_symop_operation_xyz
'x, y, z'
'-x, y+1/2, -z+1/2'
'-x, -y, -z'
'x, -y-1/2, z-1/2'

loop_
_atom_site_label
_atom_site_type_symbol
_atom_site_fract_x
_atom_site_fract_y
_atom_site_fract_z
_atom_site_U_iso_or_equiv
_atom_site_adp_type
_atom_site_occupancy
_atom_site_site_symmetry_order
_atom_site_calc_flag
_atom_site_refinement_flags_posn
Br1 Br 0.05752(2) 0.08191(7) 0.43497(2) 0.07534(16) Uani 1 1 d .
C8 C 0.29569(11) 0.1206(3) 0.18211(11) 0.0354(4) Uani 1 1 d .
H8 H 0.3244 -0.0166 0.1926 0.042 Uiso 1 1 calc R
O1 O 0.27244(9) 0.2785(3) 0.02123(8) 0.0460(4) Uani 1 1 d .
C19 C 0.3393(2) 0.4818(5) -0.05982(17) 0.0684(8) Uani 1 1 d .
H19A H 0.3490 0.4883 -0.1103 0.103 Uiso 1 1 calc GR
H19B H 0.3898 0.4811 -0.0215 0.103 Uiso 1 1 calc GR
H19C H 0.3084 0.6139 -0.0523 0.103 Uiso 1 1 calc GR
O2 O 0.22354(13) -0.0765(3) 0.00161(10) 0.0640(5) Uani 1 1 d .
O3 O 0.18948(10) -0.2892(3) 0.12655(9) 0.0486(4) Uani 1 1 d .
H3 H 0.2024 -0.3442 0.1701 0.073 Uiso 1 1 calc GR
C7 C 0.32443(12) 0.3045(4) 0.22280(11) 0.0377(4) Uani 1 1 d .
H7 H 0.2938 0.4381 0.2115 0.045 Uiso 1 1 calc R
C1 C 0.45956(12) 0.1564(4) 0.29699(12) 0.0407(5) Uani 1 1 d .
H1 H 0.4530 0.0261 0.2658 0.049 Uiso 1 1 calc R
C5 C 0.41215(14) 0.5202(4) 0.33079(13) 0.0460(5) Uani 1 1 d .
H5 H 0.3734 0.6358 0.3222 0.055 Uiso 1 1 calc R
C16 C 0.09372(13) 0.1668(4) 0.21673(14) 0.0454(5) Uani 1 1 d .
H16 H 0.0814 0.2779 0.1781 0.054 Uiso 1 1 calc R
C4 C 0.48142(17) 0.5446(4) 0.38929(14) 0.0548(6) Uani 1 1 d .
H4 H 0.4886 0.6750 0.4205 0.066 Uiso 1 1 calc R
C2 C 0.52921(13) 0.1824(5) 0.35586(13) 0.0482(5) Uani 1 1 d .
H2 H 0.5687 0.0686 0.3644 0.058 Uiso 1 1 calc R
C6 C 0.39964(12) 0.3228(4) 0.28418(11) 0.0361(4) Uani 1 1 d .
C17 C 0.23714(12) 0.0939(4) 0.04093(12) 0.0384(4) Uani 1 1 d .
C11 C 0.13428(11) -0.0317(4) 0.20473(12) 0.0362(4) Uani 1 1 d .
C9 C 0.21818(11) 0.1222(3) 0.11909(11) 0.0339(4) Uani 1 1 d .
H9 H 0.1927 0.2731 0.1198 0.041 Uiso 1 1 calc R
C12 C 0.15199(13) -0.1948(4) 0.26352(13) 0.0455(5) Uani 1 1 d .
H12 H 0.1793 -0.3285 0.2567 0.055 Uiso 1 1 calc R
C10 C 0.15732(12) -0.0642(3) 0.12971(12) 0.0368(4) Uani 1 1 d .
H10 H 0.1086 -0.0492 0.0874 0.044 Uiso 1 1 calc R
C15 C 0.07128(13) 0.2028(5) 0.28489(14) 0.0504(5) Uani 1 1 d .
H15 H 0.0443 0.3366 0.2923 0.060 Uiso 1 1 calc R
C3 C 0.54006(15) 0.3766(5) 0.40173(14) 0.0538(6) Uani 1 1 d .
H3A H 0.5869 0.3941 0.4410 0.065 Uiso 1 1 calc R
C14 C 0.08962(13) 0.0366(5) 0.34158(13) 0.0477(5) Uani 1 1 d .
C18 C 0.29351(15) 0.2672(4) -0.05260(13) 0.0500(5) Uani 1 1 d .
H18A H 0.2452 0.2575 -0.0946 0.060 Uiso 1 1 calc R
H18B H 0.3264 0.1325 -0.0544 0.060 Uiso 1 1 calc R
C13 C 0.12977(14) -0.1621(5) 0.33177(14) 0.0515(6) Uani 1 1 d .
H13 H 0.1418 -0.2727 0.3706 0.062 Uiso 1 1 calc R

loop_
_atom_site_aniso_label
_atom_site_aniso_U_11
_atom_site_aniso_U_22
_atom_site_aniso_U_33
_atom_site_aniso_U_23
_atom_site_aniso_U_13
_atom_site_aniso_U_12
Br1 0.0688(2) 0.1131(3) 0.05221(19) -0.01522(15) 0.03025(14) -0.01408(17)
C8 0.0357(9) 0.0345(10) 0.0378(10) 0.0026(8) 0.0126(8) 0.0027(8)
O1 0.0599(9) 0.0453(9) 0.0394(7) -0.0015(6) 0.0245(7) -0.0064(7)
C19 0.091(2) 0.0643(17) 0.0653(16) -0.0016(14) 0.0493(16) -0.0133(15)
O2 0.1001(15) 0.0502(11) 0.0504(10) -0.0156(8) 0.0354(10) -0.0182(9)
O3 0.0663(10) 0.0301(8) 0.0524(9) 0.0030(7) 0.0207(8) 0.0027(7)
C7 0.0394(10) 0.0374(11) 0.0391(10) 0.0000(8) 0.0155(8) 0.0036(8)
C1 0.0423(10) 0.0426(12) 0.0395(10) -0.0041(9) 0.0148(8) -0.0015(9)
C5 0.0545(12) 0.0417(12) 0.0441(11) -0.0053(9) 0.0168(10) -0.0033(10)
C16 0.0435(11) 0.0428(12) 0.0527(12) 0.0090(10) 0.0176(9) 0.0066(9)
C4 0.0688(15) 0.0504(14) 0.0449(12) -0.0110(10) 0.0135(11) -0.0144(12)
C2 0.0423(11) 0.0568(14) 0.0455(11) 0.0038(10) 0.0110(9) 0.0019(10)
C6 0.0409(10) 0.0362(11) 0.0350(9) -0.0007(8) 0.0164(8) -0.0058(8)
C17 0.0393(10) 0.0391(11) 0.0376(10) 0.0006(8) 0.0112(8) 0.0026(8)
C11 0.0304(8) 0.0354(11) 0.0437(10) 0.0041(8) 0.0109(8) -0.0023(8)
C9 0.0369(9) 0.0305(10) 0.0362(9) 0.0013(8) 0.0126(8) 0.0025(7)
C12 0.0464(11) 0.0412(12) 0.0509(12) 0.0086(10) 0.0156(9) 0.0065(9)
C10 0.0373(9) 0.0323(10) 0.0406(10) 0.0030(8) 0.0097(8) 0.0006(8)
C15 0.0441(11) 0.0529(14) 0.0590(13) -0.0025(11) 0.0221(10) 0.0054(10)
C3 0.0511(12) 0.0669(16) 0.0396(11) -0.0001(11) 0.0045(10) -0.0146(11)
C14 0.0396(10) 0.0655(15) 0.0409(11) -0.0059(10) 0.0154(9) -0.0084(10)
C18 0.0595(13) 0.0556(14) 0.0407(11) 0.0016(10) 0.0234(10) 0.0017(11)
C13 0.0514(12) 0.0581(15) 0.0449(12) 0.0138(11) 0.0122(10) 0.0006(11)

loop_
_atom_type_symbol
_atom_type_description
_atom_type_scat_dispersion_real
_atom_type_scat_dispersion_imag
_atom_type_scat_source
C C 0.0181 0.0091 'International Tables Vol C Tables 4.2.6.8 and 6.1.1.4'
H H 0.0000 0.0000 'International Tables Vol C Tables 4.2.6.8 and 6.1.1.4'
Br Br -0.6763 1.2805 'International Tables Vol C Tables 4.2.6.8 and 6.1.1.4'
O O 0.0492 0.0322 'International Tables Vol C Tables 4.2.6.8 and 6.1.1.4'

loop_
_geom_angle_atom_site_label_1
_geom_angle_atom_site_label_2
_geom_angle_atom_site_label_3
_geom_angle
C7 C8 H8 118.5
C7 C8 C9 122.99(18)
C9 C8 H8 118.5
C17 O1 C18 116.11(17)
H19A C19 H19B 109.5
H19A C19 H19C 109.5
H19B C19 H19C 109.5
C18 C19 H19A 109.5
C18 C19 H19B 109.5
C18 C19 H19C 109.5
C10 O3 H3 109.5
C8 C7 H7 116.3
C8 C7 C6 127.37(19)
C6 C7 H7 116.3
C2 C1 H1 119.7
C6 C1 H1 119.7
C6 C1 C2 120.7(2)
C4 C5 H5 119.7
C4 C5 C6 120.6(2)
C6 C5 H5 119.7
C11 C16 H16 119.3
C15 C16 H16 119.3
C15 C16 C11 121.5(2)
C5 C4 H4 119.9
C3 C4 C5 120.3(2)
C3 C4 H4 119.9
C1 C2 H2 119.9
C3 C2 C1 120.2(2)
C3 C2 H2 119.9
C1 C6 C7 123.14(19)
C1 C6 C5 118.35(19)
C5 C6 C7 118.50(19)
O1 C17 C9 112.05(17)
O2 C17 O1 123.1(2)
O2 C17 C9 124.9(2)
C16 C11 C12 118.0(2)
C16 C11 C10 119.73(18)
C12 C11 C10 122.26(19)
C8 C9 C17 109.54(16)
C8 C9 H9 107.9
C8 C9 C10 113.41(16)
C17 C9 H9 107.9
C17 C9 C10 110.10(16)
C10 C9 H9 107.9
C11 C12 H12 119.4
C13 C12 C11 121.3(2)
C13 C12 H12 119.4
O3 C10 C11 109.98(16)
O3 C10 C9 110.89(16)
O3 C10 H10 108.3
C11 C10 C9 111.01(16)
C11 C10 H10 108.3
C9 C10 H10 108.3
C16 C15 H15 120.6
C14 C15 C16 118.7(2)
C14 C15 H15 120.6
C4 C3 C2 119.9(2)
C4 C3 H3A 120.1
C2 C3 H3A 120.1
C15 C14 Br1 119.14(18)
C13 C14 Br1 119.44(18)
C13 C14 C15 121.4(2)
O1 C18 C19 107.2(2)
O1 C18 H18A 110.3
O1 C18 H18B 110.3
C19 C18 H18A 110.3
C19 C18 H18B 110.3
H18A C18 H18B 108.5
C12 C13 H13 120.5
C14 C13 C12 119.1(2)
C14 C13 H13 120.5

loop_
_geom_bond_atom_site_label_1
_geom_bond_atom_site_label_2
_geom_bond_distance
Br1 C14 1.905(2)
C8 H8 0.9300
C8 C7 1.316(3)
C8 C9 1.511(3)
O1 C17 1.321(3)
O1 C18 1.456(2)
C19 H19A 0.9600
C19 H19B 0.9600
C19 H19C 0.9600
C19 C18 1.495(4)
O2 C17 1.202(3)
O3 H3 0.8200
O3 C10 1.424(2)
C7 H7 0.9300
C7 C6 1.473(3)
C1 H1 0.9300
C1 C2 1.388(3)
C1 C6 1.386(3)
C5 H5 0.9300
C5 C4 1.379(3)
C5 C6 1.402(3)
C16 H16 0.9300
C16 C11 1.390(3)
C16 C15 1.384(3)
C4 H4 0.9300
C4 C3 1.378(4)
C2 H2 0.9300
C2 C3 1.379(4)
C17 C9 1.523(3)
C11 C12 1.391(3)
C11 C10 1.504(3)
C9 H9 0.9800
C9 C10 1.548(3)
C12 H12 0.9300
C12 C13 1.381(3)
C10 H10 0.9800
C15 H15 0.9300
C15 C14 1.378(4)
C3 H3A 0.9300
C14 C13 1.377(4)
C18 H18A 0.9700
C18 H18B 0.9700
C13 H13 0.9300

loop_
_geom_torsion_atom_site_label_1
_geom_torsion_atom_site_label_2
_geom_torsion_atom_site_label_3
_geom_torsion_atom_site_label_4
_geom_torsion
Br1 C14 C13 C12 179.25(17)
C8 C7 C6 C1 13.7(3)
C8 C7 C6 C5 -167.8(2)
C8 C9 C10 O3 -62.6(2)
C8 C9 C10 C11 59.9(2)
O1 C17 C9 C8 -70.1(2)
O1 C17 C9 C10 164.52(16)
O2 C17 C9 C8 108.5(2)
O2 C17 C9 C10 -16.9(3)
C7 C8 C9 C17 110.5(2)
C7 C8 C9 C10 -126.0(2)
C1 C2 C3 C4 0.3(4)
C5 C4 C3 C2 -0.5(4)
C16 C11 C12 C13 0.3(3)
C16 C11 C10 O3 -173.22(18)
C16 C11 C10 C9 63.7(2)
C16 C15 C14 Br1 -179.00(17)
C16 C15 C14 C13 0.3(3)
C4 C5 C6 C7 179.6(2)
C4 C5 C6 C1 -1.8(3)
C2 C1 C6 C7 -179.86(19)
C2 C1 C6 C5 1.7(3)
C6 C1 C2 C3 -0.9(3)
C6 C5 C4 C3 1.2(4)
C17 O1 C18 C19 -174.7(2)
C17 C9 C10 O3 60.5(2)
C17 C9 C10 C11 -176.94(16)
C11 C16 C15 C14 -0.2(3)
C11 C12 C13 C14 -0.3(3)
C9 C8 C7 C6 -178.82(18)
C12 C11 C10 O3 6.6(3)
C12 C11 C10 C9 -116.5(2)
C10 C11 C12 C13 -179.6(2)
C15 C16 C11 C12 -0.1(3)
C15 C16 C11 C10 179.8(2)
C15 C14 C13 C12 0.0(4)
C18 O1 C17 O2 0.9(3)
C18 O1 C17 C9 179.57(17)
